data_2003871
loop_
_publ_author_name
'Dupont, L.'
'Li\'egeois, J.-F.'
'Rogister, F.'
'Delarge, J.'

_publ_section_title 3-Methyl-6-(4-methylpiperazin-1-yl)-11<i>H</i>-pyrido[2,3-<i>b</i>][1,4]benzodiazepine
_journal_issue 9
_journal_name_full 'Acta Crystallographica Section C'
_journal_page_first 1889
_journal_page_last 1891
_journal_paper_doi 10.1107/S0108270195003337
_journal_volume 51
_journal_year 1995
_chemical_formula_sum 'C18 H21 N5'
_chemical_formula_weight 307.40
_chemical_name_systematic
;
 3-methyl-6-(4-methylpiperazin-1-yl)-11H-pyrido[2,3-b][1,4]benzodiazepine
;
_space_group_IT_number 14
_symmetry_cell_setting monoclinic
_symmetry_space_group_name_Hall '-P 2ybc'
_symmetry_space_group_name_H-M 'P 1 21/c 1'
_audit_creation_method SHELXL
_cell_angle_alpha 90.00
_cell_angle_beta 93.039(6)
_cell_angle_gamma 90.00
_cell_formula_units_Z 4
_cell_length_a 9.3352(6)
_cell_length_b 19.2342(10)
_cell_length_c 9.3903(7)
_cell_measurement_reflns_used 48
_cell_measurement_temperature 293(2)
_cell_measurement_theta_max 41.59
_cell_measurement_theta_min 37.15
_cell_volume 1683.71(19)
_computing_cell_refinement 'DIF4 (Stoe & Cie, 1988a)'
_computing_data_collection 'DIF4 (Stoe & Cie, 1988a)'
_computing_data_reduction 'REDU4 (Stoe & Cie, 1988b)'
_computing_molecular_graphics 'ORTEPII (Johnson, 1976)'
_computing_publication_material SHELXL93
_computing_structure_refinement 'SHELXL93 (Sheldrick, 1993)'
_computing_structure_solution 'SHELXS86 (Sheldrick, 1990)'
_diffrn_ambient_temperature 293(2)
_diffrn_measurement_device 'Stoe-Siemens AED four-circle'
_diffrn_measurement_method \w
_diffrn_radiation_monochromator graphite
_diffrn_radiation_source 'fine-focus sealed tube'
_diffrn_radiation_type CuK\a
_diffrn_radiation_wavelength 1.54180
_diffrn_reflns_av_R_equivalents 0.0208
_diffrn_reflns_av_sigmaI/netI 0.0426
_diffrn_reflns_limit_h_max 10
_diffrn_reflns_limit_h_min -10
_diffrn_reflns_limit_k_max 21
_diffrn_reflns_limit_k_min 0
_diffrn_reflns_limit_l_max 10
_diffrn_reflns_limit_l_min 0
_diffrn_reflns_number 2594
_diffrn_reflns_theta_max 58.94
_diffrn_reflns_theta_min 4.60
_diffrn_standards_decay_% 2.5
_diffrn_standards_interval_time 60
_diffrn_standards_number 2
_exptl_absorpt_coefficient_mu 0.593
_exptl_absorpt_correction_T_max 0.8261
_exptl_absorpt_correction_T_min 0.7375
_exptl_absorpt_correction_type 'semi-empirical via \y scan'
_exptl_crystal_colour colourless
_exptl_crystal_density_diffrn 1.213
_exptl_crystal_description prism
_exptl_crystal_F_000 656
_exptl_crystal_size_max 0.53
_exptl_crystal_size_mid 0.49
_exptl_crystal_size_min 0.30
_refine_diff_density_max 0.16
_refine_diff_density_min -0.14
_refine_ls_extinction_coef 0.0059(4)
_refine_ls_extinction_method SHELXL93
_refine_ls_goodness_of_fit_all 0.897
_refine_ls_goodness_of_fit_obs 1.101
_refine_ls_hydrogen_treatment
;
H atoms were constrained (included as riding atoms) except H(N5) which
was kept fixed.
;
_refine_ls_matrix_type full
_refine_ls_number_parameters 211
_refine_ls_number_reflns 2426
_refine_ls_number_restraints 0
_refine_ls_restrained_S_all 0.897
_refine_ls_restrained_S_obs 1.101
_refine_ls_R_factor_all 0.0775
_refine_ls_R_factor_obs 0.0385
_refine_ls_shift/esd_max 0.006
_refine_ls_shift/esd_mean 0.000
_refine_ls_structure_factor_coef Fsqd
_refine_ls_weighting_scheme
;
calc w = 1/[\s^2^(F~o~^2^) + (0.0677P)^2^]
where P = (F~o~^2^ + 2F~c~^2^)/3
;
_refine_ls_wR_factor_all 0.1043
_refine_ls_wR_factor_obs 0.0940
_reflns_number_observed 1399
_reflns_number_total 2426
_reflns_observed_criterion >2sigma(I)
_cod_data_source_file bm1002.cif
_cod_data_source_block sm0140
_cod_original_cell_volume 1683.7(2)
_cod_original_sg_symbol_H-M 'P 21/c'
_cod_database_code 2003871

loop_
_symmetry_equiv_pos_as_xyz
'x, y, z'
'-x, y+1/2, -z+1/2'
'-x, -y, -z'
'x, -y-1/2, z-1/2'

loop_
_atom_site_aniso_label
_atom_site_aniso_U_11
_atom_site_aniso_U_22
_atom_site_aniso_U_33
_atom_site_aniso_U_12
_atom_site_aniso_U_13
_atom_site_aniso_U_23
C1 0.0607(14) 0.0606(13) 0.083(2) 0.0047(10) 0.0105(12) -0.0049(13)
C2 0.0541(12) 0.0664(14) 0.086(2) 0.0030(11) -0.0009(12) -0.0020(12)
C3 0.0622(13) 0.0570(12) 0.0630(13) -0.0046(10) -0.0064(11) -0.0016(10)
C4 0.0574(12) 0.0501(11) 0.0468(11) 0.0001(9) 0.0002(9) 0.0028(9)
N5 0.0644(11) 0.0567(9) 0.0478(9) 0.0035(8) 0.0003(8) -0.0080(8)
C6 0.0547(12) 0.0566(13) 0.0502(12) 0.0041(9) 0.0071(9) -0.0034(9)
N7 0.0735(12) 0.0528(11) 0.0623(11) -0.0006(8) -0.0034(9) -0.0070(9)
C8 0.0745(15) 0.0529(12) 0.0705(14) -0.0004(11) -0.0027(12) -0.0026(11)
C9 0.0643(13) 0.0601(13) 0.0639(13) 0.0021(10) -0.0007(11) 0.0016(11)
C10 0.0620(13) 0.0655(14) 0.0630(13) -0.0003(11) -0.0037(10) -0.0069(11)
C11 0.0535(12) 0.0554(13) 0.0567(11) 0.0002(9) 0.0017(10) -0.0079(10)
N12 0.0565(10) 0.0540(10) 0.0678(11) -0.0007(8) -0.0011(8) -0.0047(9)
C13 0.0590(13) 0.0546(12) 0.0524(12) -0.0019(10) 0.0010(9) -0.0083(10)
C14 0.0548(12) 0.0500(10) 0.0517(11) -0.0033(9) 0.0022(9) -0.0025(9)
C15 0.0652(13) 0.0537(12) 0.0632(13) -0.0010(10) 0.0042(11) -0.0069(10)
N16 0.0561(10) 0.0523(10) 0.0737(11) -0.0040(8) -0.0032(9) -0.0026(9)
C17 0.0653(14) 0.0641(13) 0.0615(13) -0.0054(10) 0.0057(11) 0.0032(11)
C18 0.0709(15) 0.0595(13) 0.0701(14) -0.0010(10) 0.0085(12) 0.0028(11)
N19 0.0719(12) 0.0591(11) 0.0776(12) -0.0117(9) 0.0105(10) -0.0056(10)
C20 0.0632(14) 0.0684(15) 0.091(2) -0.0095(11) -0.0032(12) -0.0135(13)
C21 0.0588(13) 0.0662(14) 0.094(2) -0.0048(10) -0.0046(12) -0.0076(13)
C22 0.113(2) 0.065(2) 0.105(2) -0.0203(14) 0.013(2) -0.0137(14)
C23 0.105(2) 0.074(2) 0.094(2) 0.0033(14) -0.023(2) 0.0126(14)

loop_
_atom_site_label
_atom_site_occupancy
_atom_site_fract_x
_atom_site_fract_y
_atom_site_fract_z
_atom_site_U_iso_or_equiv
_atom_site_thermal_displace_type
_atom_site_calc_flag
_atom_site_refinement_flags
_atom_site_type_symbol
C1 1 0.2864(2) 1.23216(11) 0.2886(2) 0.0680(6) Uani d . C
H1 1 0.2269(2) 1.26159(11) 0.3372(2) 0.082 Uiso calc R H
C2 1 0.2286(2) 1.18559(11) 0.1892(2) 0.0690(6) Uani d . C
H2 1 0.1302(2) 1.18501(11) 0.1680(2) 0.083 Uiso calc R H
C3 1 0.3164(2) 1.13997(10) 0.1212(2) 0.0611(6) Uani d . C
H3 1 0.2765(2) 1.10833(10) 0.0555(2) 0.073 Uiso calc R H
C4 1 0.4633(2) 1.14094(9) 0.1501(2) 0.0515(5) Uani d . C
N5 1 0.5529(2) 1.09245(8) 0.08518(15) 0.0564(4) Uani d . N
H5 1 0.5035 1.0656 0.0000 0.068 Uiso d . H
C6 1 0.6304(2) 1.04793(10) 0.1816(2) 0.0537(5) Uani d . C
N7 1 0.6100(2) 0.98021(8) 0.1622(2) 0.0631(5) Uani d . N
C8 1 0.6777(2) 0.93674(11) 0.2541(2) 0.0662(6) Uani d . C
H8 1 0.6650(2) 0.88931(11) 0.2389(2) 0.079 Uiso calc R H
C9 1 0.7642(2) 0.95668(11) 0.3686(2) 0.0629(6) Uani d . C
C10 1 0.7889(2) 1.02784(11) 0.3826(2) 0.0638(6) Uani d . C
H10 1 0.8501(2) 1.04386(11) 0.4569(2) 0.077 Uiso calc R H
C11 1 0.7247(2) 1.07516(10) 0.2889(2) 0.0553(5) Uani d . C
N12 1 0.7701(2) 1.14488(8) 0.2929(2) 0.0596(5) Uani d . N
C13 1 0.6826(2) 1.19583(10) 0.2683(2) 0.0554(5) Uani d . C
C14 1 0.5234(2) 1.19065(9) 0.2446(2) 0.0522(5) Uani d . C
C15 1 0.4332(2) 1.23465(10) 0.3151(2) 0.0607(5) Uani d . C
H15 1 0.4721(2) 1.26630(10) 0.3813(2) 0.073 Uiso calc R H
N16 1 0.7359(2) 1.26292(8) 0.2752(2) 0.0609(5) Uani d . N
C17 1 0.6834(2) 1.31582(10) 0.1737(2) 0.0636(6) Uani d . C
H17A 1 0.5817(2) 1.30909(10) 0.1518(2) 0.076 Uiso calc R H
H17B 1 0.7328(2) 1.31139(10) 0.0858(2) 0.076 Uiso calc R H
C18 1 0.7088(2) 1.38712(10) 0.2354(2) 0.0667(6) Uani d . C
H18A 1 0.6747(2) 1.42189(10) 0.1668(2) 0.080 Uiso calc R H
H18B 1 0.6552(2) 1.39232(10) 0.3205(2) 0.080 Uiso calc R H
N19 1 0.8612(2) 1.39806(9) 0.2711(2) 0.0693(5) Uani d . N
C20 1 0.9124(2) 1.34522(11) 0.3719(3) 0.0746(6) Uani d . C
H20A 1 0.8630(2) 1.35011(11) 0.4597(3) 0.089 Uiso calc R H
H20B 1 1.0141(2) 1.35206(11) 0.3942(3) 0.089 Uiso calc R H
C21 1 0.8880(2) 1.27274(11) 0.3131(3) 0.0733(7) Uani d . C
H21A 1 0.9432(2) 1.26625(11) 0.2294(3) 0.088 Uiso calc R H
H21B 1 0.9198(2) 1.23862(11) 0.3840(3) 0.088 Uiso calc R H
C22 1 0.8875(3) 1.46760(11) 0.3304(3) 0.0940(8) Uani d . C
H22A 1 0.8551(17) 1.50196(11) 0.2619(8) 0.141 Uiso calc R H
H22B 1 0.9884(4) 1.4735(4) 0.3524(18) 0.141 Uiso calc R H
H22C 1 0.8363(16) 1.4729(3) 0.4158(11) 0.141 Uiso calc R H
C23 1 0.8316(3) 0.90336(11) 0.4691(3) 0.0923(8) Uani d . C
H23A 1 0.8162(17) 0.9166(5) 0.5657(3) 0.138 Uiso calc R H
H23B 1 0.9327(4) 0.9008(7) 0.4559(13) 0.138 Uiso calc R H
H23C 1 0.7887(14) 0.8588(2) 0.4498(13) 0.138 Uiso calc R H

loop_
_atom_type_symbol
_atom_type_description
_atom_type_scat_source
_atom_type_scat_dispersion_real
_atom_type_scat_dispersion_imag
C C 'International Tables Vol C Tables 4.2.6.8 and 6.1.1.4' 0.0181 0.0091
H H 'International Tables Vol C Tables 4.2.6.8 and 6.1.1.4' 0.0000 0.0000
N N 'International Tables Vol C Tables 4.2.6.8 and 6.1.1.4' 0.0311 0.0180

loop_
_geom_angle_atom_site_label_1
_geom_angle_atom_site_label_2
_geom_angle_atom_site_label_3
_geom_angle
_geom_angle_publ_flag
C15 C1 C2 119.5(2) no
C15 C1 H1 120.2 no
C2 C1 H1 120.2 no
C3 C2 C1 120.3(2) no
C3 C2 H2 119.9 no
C1 C2 H2 119.9 no
C2 C3 C4 120.5(2) no
C2 C3 H3 119.8 no
C4 C3 H3 119.8 no
C3 C4 C14 119.5(2) no
C3 C4 N5 120.7(2) no
C14 C4 N5 119.8(2) yes
C4 N5 C6 114.66(14) yes
C4 N5 H5 114.3 no
C6 N5 H5 112.5 no
N7 C6 C11 123.0(2) no
N7 C6 N5 116.1(2) no
C11 C6 N5 120.9(2) yes
C6 N7 C8 117.8(2) yes
N7 C8 C9 124.9(2) no
N7 C8 H8 117.5 no
C9 C8 H8 117.5 no
C8 C9 C10 116.0(2) no
C8 C9 C23 120.8(2) no
C10 C9 C23 123.2(2) no
C11 C10 C9 121.6(2) no
C11 C10 H10 119.2 no
C9 C10 H10 119.2 no
C10 C11 C6 116.5(2) no
C10 C11 N12 119.5(2) no
C6 C11 N12 123.5(2) yes
C13 N12 C11 122.2(2) yes
N12 C13 N16 118.6(2) yes
N12 C13 C14 126.3(2) yes
N16 C13 C14 114.9(2) yes
C15 C14 C4 119.1(2) no
C15 C14 C13 120.8(2) no
C4 C14 C13 120.1(2) yes
C1 C15 C14 121.0(2) no
C1 C15 H15 119.5 no
C14 C15 H15 119.5 no
C13 N16 C21 118.4(2) no
C13 N16 C17 120.8(2) no
C21 N16 C17 110.9(2) no
N16 C17 C18 110.1(2) no
N16 C17 H17A 109.6 no
C18 C17 H17A 109.6 no
N16 C17 H17B 109.6 no
C18 C17 H17B 109.6 no
H17A C17 H17B 108.2 no
N19 C18 C17 110.6(2) no
N19 C18 H18A 109.5 no
C17 C18 H18A 109.5 no
N19 C18 H18B 109.5 no
C17 C18 H18B 109.5 no
H18A C18 H18B 108.1 no
C20 N19 C18 109.4(2) no
C20 N19 C22 110.4(2) no
C18 N19 C22 111.2(2) no
N19 C20 C21 111.7(2) no
N19 C20 H20A 109.3 no
C21 C20 H20A 109.3 no
N19 C20 H20B 109.3 no
C21 C20 H20B 109.3 no
H20A C20 H20B 108.0 no
N16 C21 C20 109.5(2) no
N16 C21 H21A 109.8 no
C20 C21 H21A 109.8 no
N16 C21 H21B 109.8 no
C20 C21 H21B 109.8 no
H21A C21 H21B 108.2 no
N19 C22 H22A 109.5 no
N19 C22 H22B 109.5 no
H22A C22 H22B 109.5 no
N19 C22 H22C 109.5 no
H22A C22 H22C 109.5 no
H22B C22 H22C 109.5 no
C9 C23 H23A 109.5 no
C9 C23 H23B 109.5 no
H23A C23 H23B 109.5 no
C9 C23 H23C 109.5 no
H23A C23 H23C 109.5 no
H23B C23 H23C 109.5 no

loop_
_geom_bond_atom_site_label_1
_geom_bond_atom_site_label_2
_geom_bond_distance
_geom_bond_publ_flag
C1 C15 1.380(3) no
C1 C2 1.383(3) no
C1 H1 0.93 no
C2 C3 1.380(3) no
C2 H2 0.93 no
C3 C4 1.384(3) no
C3 H3 0.93 no
C4 C14 1.401(2) yes
C4 N5 1.413(2) yes
N5 C6 1.417(2) yes
N5 H5 1.039 no
C6 N7 1.328(2) yes
C6 C11 1.404(2) yes
N7 C8 1.336(2) yes
C8 C9 1.365(3) no
C8 H8 0.93 no
C9 C10 1.393(3) no
C9 C23 1.508(3) no
C10 C11 1.380(3) no
C10 H10 0.93 no
C11 N12 1.406(2) yes
N12 C13 1.289(2) yes
C13 N16 1.383(2) yes
C13 C14 1.494(3) yes
C14 C15 1.387(3) no
C15 H15 0.93 no
N16 C21 1.458(2) no
N16 C17 1.461(2) no
C17 C18 1.502(3) no
C17 H17A 0.97 no
C17 H17B 0.97 no
C18 N19 1.460(3) no
C18 H18A 0.97 no
C18 H18B 0.97 no
N19 C20 1.452(3) no
N19 C22 1.465(3) no
C20 C21 1.512(3) no
C20 H20A 0.97 no
C20 H20B 0.97 no
C21 H21A 0.97 no
C21 H21B 0.97 no
C22 H22A 0.96 no
C22 H22B 0.96 no
C22 H22C 0.96 no
C23 H23A 0.96 no
C23 H23B 0.96 no
C23 H23C 0.96 no

loop_
_geom_torsion_atom_site_label_1
_geom_torsion_atom_site_label_2
_geom_torsion_atom_site_label_3
_geom_torsion_atom_site_label_4
_geom_torsion
_geom_torsion_publ_flag
C15 C1 C2 C3 2.7(3) no
C1 C2 C3 C4 -1.0(3) no
C2 C3 C4 C14 -2.7(3) no
C2 C3 C4 N5 177.4(2) no
C3 C4 N5 C6 -118.4(2) yes
C14 C4 N5 C6 61.7(2) yes
C4 N5 C6 N7 122.6(2) yes
C4 N5 C6 C11 -58.5(2) yes
C11 C6 N7 C8 3.3(3) no
N5 C6 N7 C8 -177.8(2) no
C6 N7 C8 C9 1.5(3) no
N7 C8 C9 C10 -4.3(3) no
N7 C8 C9 C23 177.8(2) no
C8 C9 C10 C11 2.4(3) no
C23 C9 C10 C11 -179.7(2) no
C9 C10 C11 C6 1.8(3) no
C9 C10 C11 N12 -169.8(2) yes
N7 C6 C11 C10 -4.8(3) no
N5 C6 C11 C10 176.4(2) no
N7 C6 C11 N12 166.4(2) yes
N5 C6 C11 N12 -12.5(3) yes
C10 C11 N12 C13 -145.0(2) yes
C6 C11 N12 C13 44.1(3) yes
C11 N12 C13 N16 179.6(2) no
C11 N12 C13 C14 5.4(3) yes
C3 C4 C14 C15 4.6(3) no
N5 C4 C14 C15 -175.5(2) no
C3 C4 C14 C13 -175.3(2) no
N5 C4 C14 C13 4.6(3) yes
N12 C13 C14 C15 132.8(2) no
N16 C13 C14 C15 -41.6(3) yes
N12 C13 C14 C4 -47.3(3) yes
N16 C13 C14 C4 138.3(2) yes
C2 C1 C15 C14 -0.7(3) no
C4 C14 C15 C1 -3.0(3) no
C13 C14 C15 C1 177.0(2) no
N12 C13 N16 C21 -1.3(3) no
C14 C13 N16 C21 173.6(2) no
N12 C13 N16 C17 141.4(2) yes
C14 C13 N16 C17 -43.8(3) yes
C13 N16 C17 C18 157.0(2) yes
C21 N16 C17 C18 -57.9(2) no
N16 C17 C18 N19 58.5(2) no
C17 C18 N19 C20 -58.2(2) no
C17 C18 N19 C22 179.6(2) no
C18 N19 C20 C21 57.9(2) no
C22 N19 C20 C21 -179.4(2) no
C13 N16 C21 C20 -157.3(2) no
C17 N16 C21 C20 56.6(2) no
N19 C20 C21 N16 -57.2(2) no

loop_
_cod_related_entry_id
_cod_related_entry_database
_cod_related_entry_code
1 ChemSpider 21138784
